data_7041225
loop_
_publ_author_name
'Dudkina, Yulia B.'
'Kholin, Kirill V.'
'Gryaznova, Tatyana V.'
'Islamov, Daut R.'
'Kataeva, Olga N.'
'Rizvanov, Ildar Kh'
'Levitskaya, Alina I.'
'Fominykh, Olga D.'
'Balakina, Marina Yu'
'Sinyashin, Oleg G.'
'Budnikova, Yulia H.'

_publ_section_title
;
 Redox trends in cyclometalated palladium(ii) complexes.
;
_journal_issue 1
_journal_name_full 'Dalton transactions (Cambridge, England : 2003)'
_journal_page_first 165
_journal_page_last 177
_journal_paper_doi 10.1039/c6dt03786k
_journal_volume 46
_journal_year 2016
_chemical_formula_moiety 'C30 H16 F6 N2 O4 Pd2'
_chemical_formula_sum 'C30 H16 F6 N2 O4 Pd2'
_chemical_formula_weight 795.25
_space_group_crystal_system monoclinic
_space_group_IT_number 14
_space_group_name_Hall '-P 2ybc'
_space_group_name_H-M_alt 'P 1 21/c 1'
_symmetry_cell_setting monoclinic
_symmetry_Int_Tables_number 14
_symmetry_space_group_name_Hall '-P 2ybc'
_symmetry_space_group_name_H-M 'P 1 21/c 1'
_atom_sites_solution_hydrogens geom
_audit_creation_method SHELXL-2014/7
_audit_update_record
;
2016-09-08 deposited with the CCDC.
2016-11-18 downloaded from the CCDC.
;
_cell_angle_alpha 90
_cell_angle_beta 95.006(4)
_cell_angle_gamma 90
_cell_formula_units_Z 8
_cell_length_a 18.502(6)
_cell_length_b 21.414(7)
_cell_length_c 13.415(4)
_cell_measurement_reflns_used 9775
_cell_measurement_temperature 150(2)
_cell_measurement_theta_max 29.21
_cell_measurement_theta_min 2.20
_cell_volume 5295(3)
_computing_cell_refinement 'APEX2  v2, 1-4  (Bruker AXS, 2005-2007)'
_computing_data_collection 'APEX2  v2, 1-4  (Bruker AXS, 2005-2007)'
_computing_data_reduction 'SAINT NT v6.0 (Bruker AXS, 2003)'
_computing_molecular_graphics 'MERCURY 3.1 (Macrae, 2006)'
_computing_publication_material 'WinGX (Farrugia 1999), enCIFer (Allen et al. 2004)'
_computing_structure_refinement 'SHELXL-2014/7 (Sheldrick, 2014)'
_computing_structure_solution 'SHELXS-97 (Sheldrick, 2008)'
_diffrn_ambient_temperature 150(2)
_diffrn_measured_fraction_theta_full 0.999
_diffrn_measured_fraction_theta_max 0.999
_diffrn_measurement_device_type 'Bruker Kappa APEX DUO CCD'
_diffrn_measurement_method '\f and \w scans'
_diffrn_radiation_probe x-ray
_diffrn_radiation_type MoK\a
_diffrn_radiation_wavelength 0.71073
_diffrn_reflns_av_R_equivalents 0.0699
_diffrn_reflns_av_unetI/netI 0.0365
_diffrn_reflns_Laue_measured_fraction_full 0.999
_diffrn_reflns_Laue_measured_fraction_max 0.999
_diffrn_reflns_limit_h_max 24
_diffrn_reflns_limit_h_min -24
_diffrn_reflns_limit_k_max 28
_diffrn_reflns_limit_k_min -28
_diffrn_reflns_limit_l_max 17
_diffrn_reflns_limit_l_min -18
_diffrn_reflns_number 110098
_diffrn_reflns_point_group_measured_fraction_full 0.999
_diffrn_reflns_point_group_measured_fraction_max 0.999
_diffrn_reflns_theta_full 25.242
_diffrn_reflns_theta_max 28.500
_diffrn_reflns_theta_min 1.796
_diffrn_source 'fine-focus sealed tube'
_exptl_absorpt_coefficient_mu 1.443
_exptl_absorpt_correction_T_max 0.8811
_exptl_absorpt_correction_T_min 0.7914
_exptl_absorpt_correction_type multi-scan
_exptl_absorpt_process_details 'SADABS version 2.10 (Sheldrick,Bruker AXS Inc.)'
_exptl_crystal_colour green
_exptl_crystal_density_diffrn 1.995
_exptl_crystal_description prism
_exptl_crystal_F_000 3104
_exptl_crystal_size_max 0.170
_exptl_crystal_size_mid 0.150
_exptl_crystal_size_min 0.090
_refine_diff_density_max 0.606
_refine_diff_density_min -0.875
_refine_diff_density_rms 0.116
_refine_ls_extinction_method none
_refine_ls_goodness_of_fit_ref 0.986
_refine_ls_hydrogen_treatment constr
_refine_ls_matrix_type full
_refine_ls_number_parameters 793
_refine_ls_number_reflns 13392
_refine_ls_number_restraints 3
_refine_ls_restrained_S_all 0.986
_refine_ls_R_factor_all 0.0380
_refine_ls_R_factor_gt 0.0275
_refine_ls_shift/su_max 0.002
_refine_ls_shift/su_mean 0.000
_refine_ls_structure_factor_coef Fsqd
_refine_ls_weighting_details 'w=1/[\s^2^(Fo^2^)+(0.0315P)^2^+0.4910P] where P=(Fo^2^+2Fc^2^)/3'
_refine_ls_weighting_scheme calc
_refine_ls_wR_factor_gt 0.0599
_refine_ls_wR_factor_ref 0.0637
_reflns_Friedel_coverage 0.000
_reflns_number_gt 10914
_reflns_number_total 13392
_reflns_threshold_expression 'I > 2\s(I)'
_cod_data_source_file c6dt03786k2.cif
_cod_data_source_block bud
_cod_depositor_comments 'Adding full bibliography for 7041225--7041227.cif.'
_cod_original_sg_symbol_H-M 'P 21/c'
_cod_database_code 7041225
_shelx_shelxl_version_number 2014/7
_shelx_space_group_comment
;
The symmetry employed for this shelxl refinement is uniquely defined
by the following loop, which should always be used as a source of
symmetry information in preference to the above space-group names.
They are only intended as comments.
;
_shelx_estimated_absorpt_t_min 0.791
_shelx_estimated_absorpt_t_max 0.881

loop_
_space_group_symop_operation_xyz
'x, y, z'
'-x, y+1/2, -z+1/2'
'-x, -y, -z'
'x, -y-1/2, z-1/2'

loop_
_atom_site_label
_atom_site_type_symbol
_atom_site_fract_x
_atom_site_fract_y
_atom_site_fract_z
_atom_site_U_iso_or_equiv
_atom_site_adp_type
_atom_site_occupancy
_atom_site_site_symmetry_order
_atom_site_calc_flag
_atom_site_refinement_flags_posn
_atom_site_refinement_flags_adp
Pd1A Pd 0.49103(2) 0.32859(2) 0.11333(2) 0.01899(4) Uani 1 1 d . .
Pd2A Pd 0.49861(2) 0.31683(2) 0.32713(2) 0.02256(5) Uani 1 1 d . .
N1A N 0.55717(10) 0.25337(9) 0.10872(13) 0.0207(4) Uani 1 1 d . .
C2A C 0.62923(12) 0.25090(12) 0.12939(17) 0.0251(5) Uani 1 1 d . .
H2A H 0.6554 0.2886 0.1432 0.030 Uiso 1 1 calc R U
C3A C 0.66695(13) 0.19434(12) 0.13119(18) 0.0301(6) Uani 1 1 d . .
H3A H 0.7181 0.1939 0.1463 0.036 Uiso 1 1 calc R U
C4A C 0.63018(13) 0.13948(12) 0.11118(18) 0.0310(6) Uani 1 1 d . .
H4A H 0.6557 0.1009 0.1122 0.037 Uiso 1 1 calc R U
C5A C 0.55435(13) 0.14071(11) 0.08916(17) 0.0263(5) Uani 1 1 d . .
C6A C 0.50879(14) 0.08717(12) 0.06576(19) 0.0325(6) Uani 1 1 d . .
H6A H 0.5299 0.0467 0.0658 0.039 Uiso 1 1 calc R U
C7A C 0.43658(14) 0.09349(12) 0.04374(19) 0.0325(6) Uani 1 1 d . .
H7A H 0.4083 0.0572 0.0282 0.039 Uiso 1 1 calc R U
C8A C 0.40080(12) 0.15319(12) 0.04297(17) 0.0248(5) Uani 1 1 d . .
C9A C 0.32582(13) 0.16294(12) 0.01954(18) 0.0303(6) Uani 1 1 d . .
H9A H 0.2947 0.1286 0.0025 0.036 Uiso 1 1 calc R U
C10A C 0.29813(12) 0.22239(12) 0.02144(17) 0.0282(5) Uani 1 1 d . .
H10A H 0.2476 0.2284 0.0052 0.034 Uiso 1 1 calc R U
C11A C 0.34217(12) 0.27471(12) 0.04674(16) 0.0243(5) Uani 1 1 d . .
H11A H 0.3212 0.3152 0.0476 0.029 Uiso 1 1 calc R U
C12A C 0.41596(11) 0.26710(11) 0.07031(15) 0.0195(4) Uani 1 1 d . .
C13A C 0.44415(12) 0.20592(11) 0.06750(16) 0.0217(5) Uani 1 1 d . .
C14A C 0.52016(12) 0.19884(11) 0.08911(16) 0.0210(5) Uani 1 1 d . .
N15A N 0.43042(10) 0.24297(9) 0.32401(13) 0.0225(4) Uani 1 1 d . .
C16A C 0.35930(12) 0.24231(12) 0.29696(17) 0.0249(5) Uani 1 1 d . .
H16A H 0.3350 0.2804 0.2798 0.030 Uiso 1 1 calc R U
C17A C 0.31976(13) 0.18655(12) 0.29337(18) 0.0299(6) Uani 1 1 d . .
H17A H 0.2694 0.1870 0.2724 0.036 Uiso 1 1 calc R U
C18A C 0.35348(13) 0.13096(12) 0.32006(18) 0.0311(6) Uani 1 1 d . .
H18A H 0.3265 0.0932 0.3185 0.037 Uiso 1 1 calc R U
C19A C 0.42810(13) 0.13077(12) 0.34954(18) 0.0283(5) Uani 1 1 d . .
C20A C 0.47072(15) 0.07658(12) 0.38161(19) 0.0350(6) Uani 1 1 d . .
H20A H 0.4476 0.0371 0.3849 0.042 Uiso 1 1 calc R U
C21A C 0.54292(15) 0.08124(13) 0.40707(19) 0.0364(6) Uani 1 1 d . .
H21A H 0.5690 0.0450 0.4298 0.044 Uiso 1 1 calc R U
C22A C 0.58140(13) 0.13884(12) 0.40090(17) 0.0293(6) Uani 1 1 d . .
C23A C 0.65651(14) 0.14691(14) 0.42286(19) 0.0361(6) Uani 1 1 d . .
H23A H 0.6860 0.1122 0.4438 0.043 Uiso 1 1 calc R U
C24A C 0.68740(14) 0.20433(14) 0.41436(18) 0.0373(7) Uani 1 1 d . .
H24A H 0.7384 0.2083 0.4280 0.045 Uiso 1 1 calc R U
C25A C 0.64616(13) 0.25807(13) 0.38593(17) 0.0314(6) Uani 1 1 d . .
H25A H 0.6691 0.2975 0.3811 0.038 Uiso 1 1 calc R U
C26A C 0.57172(12) 0.25237(12) 0.36523(16) 0.0255(5) Uani 1 1 d . .
C27A C 0.54094(13) 0.19315(12) 0.37219(17) 0.0255(5) Uani 1 1 d . .
C28A C 0.46494(12) 0.18787(11) 0.34831(16) 0.0233(5) Uani 1 1 d . .
O29A O 0.57848(8) 0.39252(8) 0.16101(12) 0.0273(4) Uani 1 1 d . .
O30A O 0.57671(9) 0.38598(8) 0.32917(12) 0.0308(4) Uani 1 1 d . .
C31A C 0.59940(12) 0.40442(11) 0.24930(18) 0.0234(5) Uani 1 1 d . .
C32A C 0.66596(14) 0.44771(13) 0.2659(2) 0.0344(6) Uani 1 1 d . .
F33A F 0.72286(9) 0.41555(9) 0.30653(15) 0.0620(5) Uani 1 1 d . .
F34A F 0.65446(10) 0.49493(9) 0.32609(15) 0.0682(6) Uani 1 1 d . .
F35A F 0.68626(9) 0.47231(8) 0.18178(13) 0.0475(4) Uani 1 1 d . .
O36A O 0.41554(8) 0.39912(8) 0.12635(12) 0.0259(4) Uani 1 1 d . .
O37A O 0.41311(9) 0.38497(8) 0.29307(12) 0.0298(4) Uani 1 1 d . .
C38A C 0.39495(12) 0.40916(11) 0.21129(18) 0.0227(5) Uani 1 1 d . .
C39A C 0.33846(13) 0.46154(12) 0.2161(2) 0.0317(6) Uani 1 1 d . .
F40A F 0.28603(9) 0.44559(9) 0.27268(16) 0.0650(6) Uani 1 1 d . .
F41A F 0.30763(9) 0.47874(8) 0.12806(13) 0.0479(4) Uani 1 1 d . .
F42A F 0.36975(10) 0.51244(8) 0.25779(14) 0.0570(5) Uani 1 1 d . .
Pd1B Pd 0.00528(2) 0.43878(2) 0.32912(2) 0.01877(4) Uani 1 1 d . .
Pd2B Pd 0.00304(2) 0.46983(2) 0.11754(2) 0.02091(5) Uani 1 1 d . .
N1B N -0.05775(10) 0.51302(9) 0.35566(13) 0.0208(4) Uani 1 1 d . .
C2B C -0.12902(12) 0.51927(11) 0.33405(17) 0.0244(5) Uani 1 1 d . .
H2B H -0.1563 0.4846 0.3073 0.029 Uiso 1 1 calc R U
C3B C -0.16452(14) 0.57543(12) 0.34970(19) 0.0316(6) Uani 1 1 d . .
H3B H -0.2154 0.5788 0.3336 0.038 Uiso 1 1 calc R U
C4B C -0.12610(15) 0.62555(12) 0.38822(19) 0.0350(6) Uani 1 1 d . .
H4B H -0.1503 0.6637 0.3994 0.042 Uiso 1 1 calc R U
C5B C -0.05085(15) 0.62090(11) 0.41135(18) 0.0303(6) Uani 1 1 d . .
C6B C -0.00349(17) 0.66920(12) 0.4533(2) 0.0401(7) Uani 1 1 d . .
H6B H -0.0232 0.7090 0.4666 0.048 Uiso 1 1 calc R U
C7B C 0.06828(17) 0.65942(13) 0.4743(2) 0.0405(7) Uani 1 1 d . .
H7B H 0.0975 0.6924 0.5031 0.049 Uiso 1 1 calc R U
C8B C 0.10207(14) 0.60053(12) 0.45447(18) 0.0316(6) Uani 1 1 d . .
C9B C 0.17642(15) 0.58674(14) 0.47350(19) 0.0394(7) Uani 1 1 d . .
H9B H 0.2089 0.6178 0.5014 0.047 Uiso 1 1 calc R U
C10B C 0.20210(14) 0.52882(14) 0.45191(19) 0.0369(7) Uani 1 1 d . .
H10B H 0.2524 0.5204 0.4652 0.044 Uiso 1 1 calc R U
C11B C 0.15605(12) 0.48127(12) 0.41045(17) 0.0290(5) Uani 1 1 d . .
H11B H 0.1754 0.4414 0.3963 0.035 Uiso 1 1 calc R U
C12B C 0.08292(12) 0.49275(11) 0.39046(16) 0.0225(5) Uani 1 1 d . .
C13B C 0.05693(13) 0.55259(11) 0.41314(16) 0.0245(5) Uani 1 1 d . .
C14B C -0.01862(13) 0.56320(11) 0.39338(16) 0.0229(5) Uani 1 1 d . .
N15B N 0.06868(10) 0.54472(9) 0.14367(14) 0.0228(4) Uani 1 1 d . .
C16B C 0.14018(12) 0.54514(12) 0.16665(18) 0.0275(5) Uani 1 1 d . .
H16B H 0.1662 0.5069 0.1668 0.033 Uiso 1 1 calc R U
C17B C 0.17796(14) 0.60053(13) 0.1906(2) 0.0353(6) Uani 1 1 d . .
H17B H 0.2289 0.5997 0.2072 0.042 Uiso 1 1 calc R U
C18B C 0.14099(14) 0.65597(13) 0.1900(2) 0.0356(6) Uani 1 1 d . .
H18B H 0.1663 0.6937 0.2064 0.043 Uiso 1 1 calc R U
C19B C 0.06558(14) 0.65706(12) 0.16513(18) 0.0305(6) Uani 1 1 d . .
C20B C 0.02047(16) 0.71164(12) 0.1599(2) 0.0370(6) Uani 1 1 d . .
H20B H 0.0418 0.7513 0.1746 0.044 Uiso 1 1 calc R U
C21B C -0.05197(16) 0.70782(12) 0.1344(2) 0.0368(6) Uani 1 1 d . .
H21B H -0.0802 0.7450 0.1317 0.044 Uiso 1 1 calc R U
C22B C -0.08753(14) 0.64853(12) 0.11127(18) 0.0293(6) Uani 1 1 d . .
C23B C -0.16204(14) 0.64096(13) 0.08421(19) 0.0348(6) Uani 1 1 d . .
H23B H -0.1933 0.6763 0.0803 0.042 Uiso 1 1 calc R U
C24B C -0.18973(14) 0.58252(14) 0.06340(18) 0.0349(6) Uani 1 1 d . .
H24B H -0.2401 0.5782 0.0438 0.042 Uiso 1 1 calc R U
C25B C -0.14571(12) 0.52859(12) 0.07015(17) 0.0280(5) Uani 1 1 d . .
H25B H -0.1664 0.4886 0.0563 0.034 Uiso 1 1 calc R U
C26B C -0.07228(12) 0.53456(11) 0.09704(16) 0.0229(5) Uani 1 1 d . .
C27B C -0.04434(12) 0.59436(11) 0.11685(16) 0.0235(5) Uani 1 1 d . .
C28B C 0.03143(13) 0.59975(11) 0.14229(16) 0.0238(5) Uani 1 1 d . .
O29B O -0.08358(8) 0.38207(8) 0.26317(12) 0.0273(4) Uani 1 1 d . .
O30B O -0.07278(9) 0.39900(8) 0.09843(13) 0.0315(4) Uani 1 1 d . .
C31B C -0.09903(12) 0.37524(11) 0.17263(19) 0.0254(5) Uani 1 1 d . .
C32B C -0.16339(15) 0.33170(13) 0.1430(2) 0.0394(7) Uani 1 1 d . U
F33B F -0.14831(10) 0.29002(10) 0.0762(2) 0.0964(9) Uani 1 1 d . U
F34B F -0.18761(11) 0.30220(10) 0.22037(18) 0.0795(7) Uani 1 1 d . U
F35B F -0.22012(8) 0.36390(8) 0.10334(14) 0.0560(5) Uani 1 1 d . U
O36B O 0.07817(8) 0.36940(7) 0.30062(12) 0.0253(4) Uani 1 1 d . .
O37B O 0.09039(9) 0.40230(8) 0.14246(12) 0.0300(4) Uani 1 1 d . .
C38B C 0.10460(12) 0.36994(10) 0.21786(17) 0.0212(5) Uani 1 1 d . .
C39B C 0.16406(14) 0.32084(12) 0.2082(2) 0.0332(6) Uani 1 1 d . .
F40B F 0.21827(9) 0.34268(9) 0.15986(14) 0.0586(5) Uani 1 1 d . .
F41B F 0.13804(11) 0.27240(9) 0.1578(2) 0.0936(8) Uani 1 1 d . .
F42B F 0.19385(9) 0.30071(9) 0.29527(14) 0.0615(6) Uani 1 1 d . .

loop_
_atom_site_aniso_label
_atom_site_aniso_U_11
_atom_site_aniso_U_22
_atom_site_aniso_U_33
_atom_site_aniso_U_23
_atom_site_aniso_U_13
_atom_site_aniso_U_12
Pd1A 0.02062(8) 0.02091(9) 0.01537(9) -0.00112(7) 0.00114(6) 0.00160(6)
Pd2A 0.02160(9) 0.03023(11) 0.01583(9) 0.00264(7) 0.00155(7) 0.00216(7)
N1A 0.0236(9) 0.0228(10) 0.0158(9) 0.0000(8) 0.0019(7) 0.0041(8)
C2A 0.0227(11) 0.0326(14) 0.0198(12) -0.0011(10) 0.0012(9) 0.0022(10)
C3A 0.0244(12) 0.0373(15) 0.0284(14) 0.0034(11) 0.0018(10) 0.0061(10)
C4A 0.0350(14) 0.0291(14) 0.0288(14) 0.0041(11) 0.0027(11) 0.0109(11)
C5A 0.0333(13) 0.0242(13) 0.0218(12) 0.0015(10) 0.0039(10) 0.0032(10)
C6A 0.0412(15) 0.0216(13) 0.0351(15) 0.0001(11) 0.0057(12) 0.0034(11)
C7A 0.0399(14) 0.0264(14) 0.0312(14) -0.0010(11) 0.0028(11) -0.0055(11)
C8A 0.0261(12) 0.0290(13) 0.0195(12) 0.0004(10) 0.0021(9) -0.0018(10)
C9A 0.0299(13) 0.0356(15) 0.0252(13) -0.0011(11) 0.0011(10) -0.0103(11)
C10A 0.0204(11) 0.0405(15) 0.0234(12) 0.0005(11) -0.0001(9) -0.0003(10)
C11A 0.0241(11) 0.0311(14) 0.0176(11) 0.0018(10) 0.0014(9) 0.0034(10)
C12A 0.0195(10) 0.0258(12) 0.0134(10) 0.0005(9) 0.0018(8) 0.0008(9)
C13A 0.0244(11) 0.0270(13) 0.0137(11) 0.0006(9) 0.0021(9) 0.0000(9)
C14A 0.0232(11) 0.0253(12) 0.0148(11) 0.0003(9) 0.0031(9) 0.0009(9)
N15A 0.0220(9) 0.0293(11) 0.0165(10) 0.0025(8) 0.0038(7) 0.0038(8)
C16A 0.0227(11) 0.0327(14) 0.0197(12) 0.0025(10) 0.0043(9) 0.0041(10)
C17A 0.0232(12) 0.0403(16) 0.0260(13) -0.0033(11) 0.0021(10) 0.0020(10)
C18A 0.0347(14) 0.0324(15) 0.0266(13) -0.0053(11) 0.0042(11) -0.0012(11)
C19A 0.0352(13) 0.0294(14) 0.0205(12) -0.0023(10) 0.0034(10) 0.0056(10)
C20A 0.0475(16) 0.0283(15) 0.0291(14) -0.0002(11) 0.0031(12) 0.0076(12)
C21A 0.0470(16) 0.0331(15) 0.0282(14) -0.0017(12) -0.0015(12) 0.0165(12)
C22A 0.0313(13) 0.0388(15) 0.0170(12) -0.0018(10) -0.0015(10) 0.0139(11)
C23A 0.0319(14) 0.0490(18) 0.0266(14) -0.0023(13) -0.0022(11) 0.0158(12)
C24A 0.0232(12) 0.065(2) 0.0227(13) -0.0016(13) -0.0036(10) 0.0143(12)
C25A 0.0278(13) 0.0457(17) 0.0204(12) 0.0003(11) 0.0014(10) 0.0044(11)
C26A 0.0233(11) 0.0393(15) 0.0138(11) 0.0030(10) 0.0001(9) 0.0066(10)
C27A 0.0265(12) 0.0354(14) 0.0142(11) -0.0007(10) 0.0005(9) 0.0069(10)
C28A 0.0258(12) 0.0306(13) 0.0139(11) 0.0009(9) 0.0041(9) 0.0063(9)
O29A 0.0281(9) 0.0286(10) 0.0250(9) 0.0003(7) 0.0017(7) -0.0062(7)
O30A 0.0309(9) 0.0367(11) 0.0242(9) -0.0013(8) -0.0013(7) -0.0061(8)
C31A 0.0222(11) 0.0194(12) 0.0281(13) -0.0024(10) -0.0001(9) 0.0000(9)
C32A 0.0303(13) 0.0301(15) 0.0420(16) -0.0059(12) -0.0004(12) -0.0052(11)
F33A 0.0311(9) 0.0656(13) 0.0851(14) 0.0152(11) -0.0190(9) -0.0105(8)
F34A 0.0715(13) 0.0535(12) 0.0829(14) -0.0398(11) 0.0245(11) -0.0283(10)
F35A 0.0428(9) 0.0392(10) 0.0615(12) 0.0042(8) 0.0103(8) -0.0150(7)
O36A 0.0275(8) 0.0254(9) 0.0246(9) 0.0001(7) 0.0017(7) 0.0061(7)
O37A 0.0313(9) 0.0319(10) 0.0265(9) 0.0011(8) 0.0044(7) 0.0084(7)
C38A 0.0209(11) 0.0188(12) 0.0282(13) -0.0039(10) 0.0003(9) -0.0004(9)
C39A 0.0288(13) 0.0264(14) 0.0404(16) -0.0041(12) 0.0062(11) 0.0053(10)
F40A 0.0450(10) 0.0653(13) 0.0905(15) 0.0191(11) 0.0382(10) 0.0211(9)
F41A 0.0432(9) 0.0452(10) 0.0529(11) 0.0003(8) -0.0093(8) 0.0211(8)
F42A 0.0695(12) 0.0298(10) 0.0694(12) -0.0204(9) -0.0062(10) 0.0088(8)
Pd1B 0.01895(8) 0.01988(9) 0.01731(9) -0.00148(7) 0.00067(6) -0.00028(6)
Pd2B 0.02260(9) 0.02142(10) 0.01846(9) 0.00085(7) 0.00043(7) 0.00503(7)
N1B 0.0250(10) 0.0191(10) 0.0185(10) -0.0001(8) 0.0035(8) 0.0008(7)
C2B 0.0229(11) 0.0289(13) 0.0215(12) 0.0012(10) 0.0030(9) 0.0010(9)
C3B 0.0321(13) 0.0320(15) 0.0313(14) 0.0057(11) 0.0065(11) 0.0082(11)
C4B 0.0480(16) 0.0261(14) 0.0322(14) 0.0028(11) 0.0111(12) 0.0120(12)
C5B 0.0474(15) 0.0217(13) 0.0227(13) 0.0023(10) 0.0079(11) -0.0008(11)
C6B 0.063(2) 0.0211(14) 0.0369(16) -0.0027(12) 0.0068(14) -0.0059(13)
C7B 0.065(2) 0.0247(14) 0.0308(15) -0.0015(11) 0.0012(14) -0.0190(13)
C8B 0.0424(15) 0.0316(14) 0.0205(12) 0.0030(11) 0.0023(11) -0.0151(11)
C9B 0.0415(15) 0.0471(18) 0.0281(14) 0.0029(13) -0.0053(12) -0.0241(13)
C10B 0.0266(13) 0.0539(19) 0.0288(14) 0.0085(13) -0.0051(11) -0.0123(12)
C11B 0.0264(12) 0.0378(15) 0.0225(12) 0.0043(11) 0.0003(10) -0.0025(10)
C12B 0.0249(11) 0.0278(13) 0.0146(11) 0.0015(9) 0.0009(9) -0.0061(9)
C13B 0.0315(12) 0.0263(13) 0.0152(11) 0.0018(9) -0.0004(9) -0.0066(10)
C14B 0.0318(12) 0.0217(12) 0.0154(11) 0.0012(9) 0.0030(9) -0.0041(9)
N15B 0.0252(10) 0.0236(11) 0.0199(10) 0.0028(8) 0.0039(8) 0.0038(8)
C16B 0.0250(12) 0.0318(14) 0.0259(13) 0.0041(10) 0.0032(10) 0.0022(10)
C17B 0.0267(13) 0.0430(17) 0.0361(15) 0.0042(13) 0.0025(11) -0.0045(11)
C18B 0.0404(15) 0.0326(15) 0.0339(15) 0.0004(12) 0.0036(12) -0.0100(12)
C19B 0.0413(15) 0.0267(14) 0.0245(13) 0.0022(10) 0.0082(11) -0.0014(11)
C20B 0.0549(17) 0.0218(14) 0.0351(15) 0.0010(11) 0.0087(13) 0.0020(12)
C21B 0.0522(17) 0.0252(14) 0.0340(15) 0.0048(12) 0.0097(13) 0.0134(12)
C22B 0.0374(14) 0.0306(14) 0.0206(12) 0.0059(10) 0.0059(10) 0.0145(11)
C23B 0.0354(14) 0.0385(16) 0.0306(14) 0.0079(12) 0.0046(11) 0.0196(12)
C24B 0.0256(13) 0.0531(18) 0.0255(13) 0.0046(12) 0.0005(10) 0.0134(12)
C25B 0.0257(12) 0.0357(15) 0.0220(12) 0.0024(11) -0.0008(10) 0.0053(10)
C26B 0.0259(11) 0.0266(13) 0.0158(11) 0.0045(9) 0.0003(9) 0.0072(9)
C27B 0.0284(12) 0.0266(13) 0.0162(11) 0.0039(9) 0.0050(9) 0.0086(10)
C28B 0.0323(12) 0.0247(13) 0.0152(11) 0.0037(9) 0.0057(9) 0.0046(10)
O29B 0.0266(9) 0.0256(9) 0.0294(9) -0.0020(7) -0.0007(7) -0.0059(7)
O30B 0.0352(10) 0.0287(10) 0.0293(10) -0.0044(8) -0.0060(8) -0.0007(8)
C31B 0.0218(11) 0.0160(12) 0.0368(14) -0.0046(10) -0.0065(10) 0.0028(9)
C32B 0.0340(14) 0.0257(15) 0.0558(19) -0.0069(13) -0.0115(13) -0.0037(11)
F33B 0.0513(12) 0.0686(15) 0.167(2) -0.0856(16) -0.0008(13) -0.0081(10)
F34B 0.0644(13) 0.0638(14) 0.1037(17) 0.0309(13) -0.0301(12) -0.0415(11)
F35B 0.0313(9) 0.0533(11) 0.0786(13) -0.0053(10) -0.0219(9) -0.0004(8)
O36B 0.0261(8) 0.0235(9) 0.0265(9) 0.0008(7) 0.0034(7) 0.0058(7)
O37B 0.0331(9) 0.0289(10) 0.0282(9) 0.0036(8) 0.0047(7) 0.0135(7)
C38B 0.0212(11) 0.0160(11) 0.0264(12) -0.0027(9) 0.0019(9) -0.0002(8)
C39B 0.0311(14) 0.0283(14) 0.0406(16) 0.0033(12) 0.0061(12) 0.0094(11)
F40B 0.0419(10) 0.0699(13) 0.0684(13) 0.0254(10) 0.0290(9) 0.0258(9)
F41B 0.0711(14) 0.0415(12) 0.163(2) -0.0553(14) -0.0171(15) 0.0222(10)
F42B 0.0467(10) 0.0812(14) 0.0585(12) 0.0334(11) 0.0142(9) 0.0397(10)

loop_
_atom_type_symbol
_atom_type_description
_atom_type_scat_dispersion_real
_atom_type_scat_dispersion_imag
_atom_type_scat_source
C C 0.0033 0.0016 'International Tables Vol C Tables 4.2.6.8 and 6.1.1.4'
H H 0.0000 0.0000 'International Tables Vol C Tables 4.2.6.8 and 6.1.1.4'
N N 0.0061 0.0033 'International Tables Vol C Tables 4.2.6.8 and 6.1.1.4'
O O 0.0106 0.0060 'International Tables Vol C Tables 4.2.6.8 and 6.1.1.4'
F F 0.0171 0.0103 'International Tables Vol C Tables 4.2.6.8 and 6.1.1.4'
Pd Pd -0.9988 1.0072 'International Tables Vol C Tables 4.2.6.8 and 6.1.1.4'

loop_
_geom_angle_atom_site_label_1
_geom_angle_atom_site_label_2
_geom_angle_atom_site_label_3
_geom_angle
C12A Pd1A N1A 82.62(9)
C12A Pd1A O36A 92.80(8)
N1A Pd1A O36A 173.51(7)
C12A Pd1A O29A 176.85(8)
N1A Pd1A O29A 94.22(7)
O36A Pd1A O29A 90.34(7)
C12A Pd1A Pd2A 101.92(6)
N1A Pd1A Pd2A 89.07(5)
O36A Pd1A Pd2A 87.38(4)
O29A Pd1A Pd2A 77.93(4)
C26A Pd2A N15A 82.54(9)
C26A Pd2A O30A 92.02(9)
N15A Pd2A O30A 174.23(7)
C26A Pd2A O37A 175.81(8)
N15A Pd2A O37A 94.56(7)
O30A Pd2A O37A 90.97(7)
C26A Pd2A Pd1A 107.07(7)
N15A Pd2A Pd1A 94.13(5)
O30A Pd2A Pd1A 85.61(5)
O37A Pd2A Pd1A 76.09(4)
C2A N1A C14A 118.62(19)
C2A N1A Pd1A 128.16(16)
C14A N1A Pd1A 113.01(14)
N1A C2A C3A 121.6(2)
N1A C2A H2A 119.2
C3A C2A H2A 119.2
C4A C3A C2A 120.0(2)
C4A C3A H3A 120.0
C2A C3A H3A 120.0
C3A C4A C5A 119.5(2)
C3A C4A H4A 120.2
C5A C4A H4A 120.2
C14A C5A C4A 117.4(2)
C14A C5A C6A 116.9(2)
C4A C5A C6A 125.7(2)
C7A C6A C5A 121.1(2)
C7A C6A H6A 119.4
C5A C6A H6A 119.4
C6A C7A C8A 122.5(2)
C6A C7A H7A 118.8
C8A C7A H7A 118.8
C13A C8A C9A 117.6(2)
C13A C8A C7A 117.3(2)
C9A C8A C7A 125.2(2)
C10A C9A C8A 119.6(2)
C10A C9A H9A 120.2
C8A C9A H9A 120.2
C9A C10A C11A 122.2(2)
C9A C10A H10A 118.9
C11A C10A H10A 118.9
C12A C11A C10A 120.0(2)
C12A C11A H11A 120.0
C10A C11A H11A 120.0
C11A C12A C13A 117.6(2)
C11A C12A Pd1A 130.28(18)
C13A C12A Pd1A 112.12(15)
C8A C13A C12A 123.1(2)
C8A C13A C14A 119.8(2)
C12A C13A C14A 117.1(2)
N1A C14A C5A 122.8(2)
N1A C14A C13A 114.8(2)
C5A C14A C13A 122.4(2)
C16A N15A C28A 119.0(2)
C16A N15A Pd2A 127.80(17)
C28A N15A Pd2A 113.11(15)
N15A C16A C17A 121.2(2)
N15A C16A H16A 119.4
C17A C16A H16A 119.4
C18A C17A C16A 120.4(2)
C18A C17A H17A 119.8
C16A C17A H17A 119.8
C17A C18A C19A 119.2(2)
C17A C18A H18A 120.4
C19A C18A H18A 120.4
C28A C19A C18A 117.5(2)
C28A C19A C20A 116.8(2)
C18A C19A C20A 125.7(2)
C21A C20A C19A 121.1(3)
C21A C20A H20A 119.5
C19A C20A H20A 119.5
C20A C21A C22A 122.3(2)
C20A C21A H21A 118.9
C22A C21A H21A 118.9
C23A C22A C27A 116.4(2)
C23A C22A C21A 125.6(2)
C27A C22A C21A 118.0(2)
C24A C23A C22A 120.4(2)
C24A C23A H23A 119.8
C22A C23A H23A 119.8
C23A C24A C25A 122.4(2)
C23A C24A H24A 118.8
C25A C24A H24A 118.8
C26A C25A C24A 119.0(3)
C26A C25A H25A 120.5
C24A C25A H25A 120.5
C25A C26A C27A 118.1(2)
C25A C26A Pd2A 129.7(2)
C27A C26A Pd2A 112.28(16)
C26A C27A C22A 123.7(2)
C26A C27A C28A 117.3(2)
C22A C27A C28A 119.0(2)
N15A C28A C19A 122.6(2)
N15A C28A C27A 114.7(2)
C19A C28A C27A 122.7(2)
C31A O29A Pd1A 124.96(15)
C31A O30A Pd2A 120.14(15)
O29A C31A O30A 130.9(2)
O29A C31A C32A 116.1(2)
O30A C31A C32A 113.0(2)
F34A C32A F35A 106.7(2)
F34A C32A F33A 108.0(2)
F35A C32A F33A 106.3(2)
F34A C32A C31A 112.3(2)
F35A C32A C31A 113.4(2)
F33A C32A C31A 109.9(2)
C38A O36A Pd1A 117.54(15)
C38A O37A Pd2A 127.34(15)
O37A C38A O36A 131.1(2)
O37A C38A C39A 113.7(2)
O36A C38A C39A 115.2(2)
F41A C39A F40A 107.7(2)
F41A C39A F42A 106.6(2)
F40A C39A F42A 106.4(2)
F41A C39A C38A 114.1(2)
F40A C39A C38A 111.7(2)
F42A C39A C38A 110.0(2)
C12B Pd1B N1B 82.86(9)
C12B Pd1B O36B 92.02(9)
N1B Pd1B O36B 174.14(7)
C12B Pd1B O29B 177.64(8)
N1B Pd1B O29B 94.80(7)
O36B Pd1B O29B 90.32(7)
C12B Pd1B Pd2B 102.79(6)
N1B Pd1B Pd2B 91.88(5)
O36B Pd1B Pd2B 86.44(5)
O29B Pd1B Pd2B 77.56(5)
C26B Pd2B N15B 82.70(9)
C26B Pd2B O30B 92.00(9)
N15B Pd2B O30B 173.54(7)
C26B Pd2B O37B 176.92(8)
N15B Pd2B O37B 94.23(7)
O30B Pd2B O37B 91.05(7)
C26B Pd2B Pd1B 104.29(6)
N15B Pd2B Pd1B 93.14(5)
O30B Pd2B Pd1B 84.55(5)
O37B Pd2B Pd1B 75.57(4)
C2B N1B C14B 118.9(2)
C2B N1B Pd1B 128.03(16)
C14B N1B Pd1B 112.83(15)
N1B C2B C3B 121.6(2)
N1B C2B H2B 119.2
C3B C2B H2B 119.2
C4B C3B C2B 119.9(2)
C4B C3B H3B 120.0
C2B C3B H3B 120.0
C3B C4B C5B 120.1(2)
C3B C4B H4B 119.9
C5B C4B H4B 119.9
C14B C5B C4B 117.0(2)
C14B C5B C6B 116.6(2)
C4B C5B C6B 126.5(2)
C7B C6B C5B 121.7(3)
C7B C6B H6B 119.2
C5B C6B H6B 119.2
C6B C7B C8B 122.1(2)
C6B C7B H7B 118.9
C8B C7B H7B 118.9
C13B C8B C9B 117.1(3)
C13B C8B C7B 117.3(2)
C9B C8B C7B 125.6(2)
C10B C9B C8B 120.2(2)
C10B C9B H9B 119.9
C8B C9B H9B 119.9
C9B C10B C11B 121.9(2)
C9B C10B H10B 119.0
C11B C10B H10B 119.0
C12B C11B C10B 119.8(2)
C12B C11B H11B 120.1
C10B C11B H11B 120.1
C11B C12B C13B 117.9(2)
C11B C12B Pd1B 130.18(19)
C13B C12B Pd1B 111.93(16)
C8B C13B C12B 123.1(2)
C8B C13B C14B 119.9(2)
C12B C13B C14B 117.0(2)
N1B C14B C5B 122.5(2)
N1B C14B C13B 115.1(2)
C5B C14B C13B 122.4(2)
C16B N15B C28B 119.2(2)
C16B N15B Pd2B 127.91(17)
C28B N15B Pd2B 112.79(15)
N15B C16B C17B 121.7(2)
N15B C16B H16B 119.2
C17B C16B H16B 119.2
C18B C17B C16B 119.6(2)
C18B C17B H17B 120.2
C16B C17B H17B 120.2
C17B C18B C19B 120.0(2)
C17B C18B H18B 120.0
C19B C18B H18B 120.0
C28B C19B C18B 117.1(2)
C28B C19B C20B 117.0(2)
C18B C19B C20B 125.9(2)
C21B C20B C19B 121.4(3)
C21B C20B H20B 119.3
C19B C20B H20B 119.3
C20B C21B C22B 121.7(2)
C20B C21B H21B 119.1
C22B C21B H21B 119.1
C23B C22B C27B 117.3(2)
C23B C22B C21B 125.0(2)
C27B C22B C21B 117.7(2)
C24B C23B C22B 119.9(2)
C24B C23B H23B 120.0
C22B C23B H23B 120.0
C23B C24B C25B 122.0(2)
C23B C24B H24B 119.0
C25B C24B H24B 119.0
C26B C25B C24B 119.3(2)
C26B C25B H25B 120.3
C24B C25B H25B 120.3
C25B C26B C27B 118.3(2)
C25B C26B Pd2B 129.78(19)
C27B C26B Pd2B 111.91(16)
C26B C27B C22B 123.1(2)
C26B C27B C28B 117.5(2)
C22B C27B C28B 119.4(2)
N15B C28B C19B 122.4(2)
N15B C28B C27B 114.9(2)
C19B C28B C27B 122.8(2)
C31B O29B Pd1B 124.82(16)
C31B O30B Pd2B 120.36(15)
O29B C31B O30B 131.5(2)
O29B C31B C32B 115.8(2)
O30B C31B C32B 112.7(2)
F33B C32B F34B 108.5(3)
F33B C32B F35B 106.7(2)
F34B C32B F35B 104.6(2)
F33B C32B C31B 112.5(2)
F34B C32B C31B 113.2(2)
F35B C32B C31B 110.9(2)
C38B O36B Pd1B 118.02(14)
C38B O37B Pd2B 126.99(15)
O37B C38B O36B 131.3(2)
O37B C38B C39B 114.7(2)
O36B C38B C39B 114.0(2)
F41B C39B F42B 107.8(2)
F41B C39B F40B 106.7(2)
F42B C39B F40B 105.8(2)
F41B C39B C38B 110.7(2)
F42B C39B C38B 113.3(2)
F40B C39B C38B 112.2(2)

loop_
_geom_bond_atom_site_label_1
_geom_bond_atom_site_label_2
_geom_bond_distance
Pd1A C12A 1.964(2)
Pd1A N1A 2.0271(19)
Pd1A O36A 2.0748(16)
Pd1A O29A 2.1727(16)
Pd1A Pd2A 2.8703(9)
Pd2A C26A 1.969(2)
Pd2A N15A 2.021(2)
Pd2A O30A 2.0675(17)
Pd2A O37A 2.1713(17)
N1A C2A 1.339(3)
N1A C14A 1.368(3)
C2A C3A 1.397(3)
C2A H2A 0.9500
C3A C4A 1.372(4)
C3A H3A 0.9500
C4A C5A 1.409(3)
C4A H4A 0.9500
C5A C14A 1.396(3)
C5A C6A 1.441(3)
C6A C7A 1.350(3)
C6A H6A 0.9500
C7A C8A 1.439(3)
C7A H7A 0.9500
C8A C13A 1.407(3)
C8A C9A 1.411(3)
C9A C10A 1.373(4)
C9A H9A 0.9500
C10A C11A 1.409(3)
C10A H10A 0.9500
C11A C12A 1.384(3)
C11A H11A 0.9500
C12A C13A 1.412(3)
C13A C14A 1.419(3)
N15A C16A 1.334(3)
N15A C28A 1.368(3)
C16A C17A 1.399(3)
C16A H16A 0.9500
C17A C18A 1.377(3)
C17A H17A 0.9500
C18A C19A 1.402(3)
C18A H18A 0.9500
C19A C28A 1.401(3)
C19A C20A 1.447(3)
C20A C21A 1.353(4)
C20A H20A 0.9500
C21A C22A 1.430(4)
C21A H21A 0.9500
C22A C23A 1.406(3)
C22A C27A 1.418(3)
C23A C24A 1.365(4)
C23A H23A 0.9500
C24A C25A 1.415(4)
C24A H24A 0.9500
C25A C26A 1.387(3)
C25A H25A 0.9500
C26A C27A 1.397(3)
C27A C28A 1.419(3)
O29A C31A 1.240(3)
O30A C31A 1.249(3)
C31A C32A 1.542(3)
C32A F34A 1.323(3)
C32A F35A 1.329(3)
C32A F33A 1.334(3)
O36A C38A 1.251(3)
O37A C38A 1.233(3)
C38A C39A 1.538(3)
C39A F41A 1.318(3)
C39A F40A 1.328(3)
C39A F42A 1.334(3)
Pd1B C12B 1.967(2)
Pd1B N1B 2.0216(19)
Pd1B O36B 2.0644(16)
Pd1B O29B 2.1694(16)
Pd1B Pd2B 2.9118(9)
Pd2B C26B 1.968(2)
Pd2B N15B 2.024(2)
Pd2B O30B 2.0669(18)
Pd2B O37B 2.1727(16)
N1B C2B 1.332(3)
N1B C14B 1.368(3)
C2B C3B 1.395(3)
C2B H2B 0.9500
C3B C4B 1.364(4)
C3B H3B 0.9500
C4B C5B 1.403(4)
C4B H4B 0.9500
C5B C14B 1.402(3)
C5B C6B 1.438(4)
C6B C7B 1.350(4)
C6B H6B 0.9500
C7B C8B 1.443(4)
C7B H7B 0.9500
C8B C13B 1.407(3)
C8B C9B 1.408(4)
C9B C10B 1.368(4)
C9B H9B 0.9500
C10B C11B 1.411(3)
C10B H10B 0.9500
C11B C12B 1.378(3)
C11B H11B 0.9500
C12B C13B 1.411(3)
C13B C14B 1.418(3)
N15B C16B 1.332(3)
N15B C28B 1.365(3)
C16B C17B 1.400(4)
C16B H16B 0.9500
C17B C18B 1.370(4)
C17B H17B 0.9500
C18B C19B 1.406(4)
C18B H18B 0.9500
C19B C28B 1.402(3)
C19B C20B 1.434(4)
C20B C21B 1.356(4)
C20B H20B 0.9500
C21B C22B 1.451(4)
C21B H21B 0.9500
C22B C23B 1.404(3)
C22B C27B 1.407(3)
C23B C24B 1.372(4)
C23B H23B 0.9500
C24B C25B 1.412(3)
C24B H24B 0.9500
C25B C26B 1.381(3)
C25B H25B 0.9500
C26B C27B 1.398(3)
C27B C28B 1.418(3)
O29B C31B 1.232(3)
O30B C31B 1.253(3)
C31B C32B 1.537(3)
C32B F33B 1.313(3)
C32B F34B 1.326(4)
C32B F35B 1.328(3)
O36B C38B 1.252(3)
O37B C38B 1.235(3)
C38B C39B 1.535(3)
C39B F41B 1.307(3)
C39B F42B 1.319(3)
C39B F40B 1.326(3)
